data_7243105
loop_
_publ_author_name
'Wang, Xiuli'
'Ma, Jianxin'
'Xu, Na'
'Wang, Yue'
'Sun, Jiayu'
'Liu, Guocheng'

_publ_section_title
;
 Three Zn(ii) coordination polymers constructed with a new
 amide-thiophene-derived bis-pyridyl ligand as ultrasensitive luminescent
 sensors for Hg(ii) and purines
;
_journal_issue 27
_journal_name_full CrystEngComm
_journal_page_first 4760
_journal_page_last 4766
_journal_paper_doi 10.1039/D1CE00527H
_journal_volume 23
_journal_year 2021
_chemical_formula_moiety 'C26 H20 N4 O7 S Zn'
_chemical_formula_sum 'C26 H20 N4 O7 S Zn'
_chemical_formula_weight 597.89
_space_group_crystal_system triclinic
_space_group_IT_number 2
_space_group_name_Hall '-P 1'
_space_group_name_H-M_alt 'P -1'
_atom_sites_solution_hydrogens geom
_atom_sites_solution_primary dual
_audit_creation_date 2020-11-18
_audit_creation_method
;
Olex2 1.3
(compiled 2020.02.04 svn.rd84adfe8 for OlexSys, GUI svn.r6032)
;
_audit_update_record
;
2021-06-10 deposited with the CCDC.	2021-06-21 downloaded from the CCDC.
;
_cell_angle_alpha 82.082(2)
_cell_angle_beta 80.528(2)
_cell_angle_gamma 68.643(2)
_cell_formula_units_Z 2
_cell_length_a 9.8851(8)
_cell_length_b 10.8960(8)
_cell_length_c 12.2041(10)
_cell_measurement_reflns_used 1376
_cell_measurement_temperature 296.15
_cell_measurement_theta_max 25.127
_cell_measurement_theta_min 1.628
_cell_volume 1203.18(17)
_computing_cell_refinement 'SAINT+ Ver. 2016.5-0 (Bruker-AXS, 2016)'
_computing_data_collection 'APEX3 Ver. 2016.5-0 (Bruker-AXS, 2016)'
_computing_data_reduction 'SAINT+ Ver. 2016.5-0 (Bruker-AXS, 2016)'
_computing_molecular_graphics 'OLEX2 (Dolomanov et al., 2009)'
_computing_publication_material 'OLEX2 (Dolomanov et al., 2009)'
_computing_structure_refinement 'XL (Sheldrick, 2015b)'
_computing_structure_solution 'XT (Sheldrick, 2015a)'
_diffrn_ambient_temperature 296.15
_diffrn_detector 'charge-coupled device (CCD) area detector'
_diffrn_detector_area_resol_mean 7.9
_diffrn_detector_type 'Bruker APEX II'
_diffrn_measured_fraction_theta_full 0.999
_diffrn_measured_fraction_theta_max 0.999
_diffrn_measurement_device 'three-circle diffractometer'
_diffrn_measurement_device_type 'Bruker APEX II Quazar'
_diffrn_measurement_method '0.5\% \w and 0.5\% \f scans'
_diffrn_radiation_collimation 'focusing mirrors'
_diffrn_radiation_detector 'Bruker APEX II'
_diffrn_radiation_monochromator 'mirror optics'
_diffrn_radiation_probe x-ray
_diffrn_radiation_type 'Mo K\a'
_diffrn_radiation_wavelength 0.71073
_diffrn_radiation_xray_symbol K-L~3~
_diffrn_reflns_av_R_equivalents 0.0317
_diffrn_reflns_av_unetI/netI 0.0656
_diffrn_reflns_Laue_measured_fraction_full 0.999
_diffrn_reflns_Laue_measured_fraction_max 0.999
_diffrn_reflns_limit_h_max 11
_diffrn_reflns_limit_h_min -8
_diffrn_reflns_limit_k_max 13
_diffrn_reflns_limit_k_min -8
_diffrn_reflns_limit_l_max 14
_diffrn_reflns_limit_l_min -14
_diffrn_reflns_number 7028
_diffrn_reflns_point_group_measured_fraction_full 0.999
_diffrn_reflns_point_group_measured_fraction_max 0.999
_diffrn_reflns_theta_full 25.129
_diffrn_reflns_theta_max 25.129
_diffrn_reflns_theta_min 2.014
_diffrn_source 'microfocus sealed X-ray tube'
_diffrn_source_current 30.0
_diffrn_source_power 1.2
_diffrn_source_type 'Incoatec I\ms'
_diffrn_source_voltage 40.0
_exptl_absorpt_coefficient_mu 1.165
_exptl_absorpt_correction_T_max 0.87
_exptl_absorpt_correction_T_min 0.86
_exptl_absorpt_correction_type multi-scan
_exptl_absorpt_process_details
;
SADABS-2016/2 (Krause et al., 2015) was used for absorption correction.
;
_exptl_crystal_colour colorless
_exptl_crystal_colour_primary colorless
_exptl_crystal_density_diffrn 1.650
_exptl_crystal_density_method 'not measured'
_exptl_crystal_description block
_exptl_crystal_F_000 612
_exptl_crystal_size_max 0.24
_exptl_crystal_size_mid 0.22
_exptl_crystal_size_min 0.2
_refine_diff_density_max 0.356
_refine_diff_density_min -0.395
_refine_diff_density_rms 0.072
_refine_ls_extinction_method none
_refine_ls_goodness_of_fit_ref 1.004
_refine_ls_hydrogen_treatment constr
_refine_ls_matrix_type full
_refine_ls_number_parameters 353
_refine_ls_number_reflns 4300
_refine_ls_number_restraints 0
_refine_ls_restrained_S_all 1.004
_refine_ls_R_factor_all 0.0665
_refine_ls_R_factor_gt 0.0406
_refine_ls_shift/su_max 0.000
_refine_ls_shift/su_mean 0.000
_refine_ls_structure_factor_coef Fsqd
_refine_ls_weighting_details 'w=1/[\s^2^(Fo^2^)+(0.0322P)^2^+0.1699P] where P=(Fo^2^+2Fc^2^)/3'
_refine_ls_weighting_scheme calc
_refine_ls_wR_factor_gt 0.0746
_refine_ls_wR_factor_ref 0.0842
_reflns_Friedel_coverage 0.000
_reflns_number_gt 3233
_reflns_number_total 4300
_reflns_threshold_expression 'I > 2\s(I)'
_cod_data_source_file d1ce00527h2.cif
_cod_data_source_block 3
_cod_depositor_comments 'Adding full bibliography for 7243103--7243105.cif.'
_cod_database_code 7243105
_shelx_shelxl_version_number 2018/3
_shelx_space_group_comment
;
The symmetry employed for this shelxl refinement is uniquely defined
by the following loop, which should always be used as a source of
symmetry information in preference to the above space-group names.
They are only intended as comments.
;
_olex2_refinement_description
;
1. Fixed Uiso
 At 1.2 times of:
  All C(H) groups, All C(H,H) groups, All N(H) groups
 At 1.5 times of:
  All O(H) groups
2.a Secondary CH2 refined with riding coordinates:
 C16(H16A,H16B), C21(H21A,H21B)
2.b Aromatic/amide H refined with riding coordinates:
 N3(H3), N4(H4A), C2(H2), C5(H5), C6(H6), C7(H7), C13(H13), C17(H17), C18(H18),
  C19(H19), C22(H22), C23(H23), C24(H24), C25(H25), C26(H26)
2.c Idealised tetrahedral OH refined as rotating group:
 O4(H4)
;
_olex2_submission_special_instructions 'No special instructions were received'

loop_
_space_group_symop_operation_xyz
'x, y, z'
'-x, -y, -z'

loop_
_atom_site_label
_atom_site_type_symbol
_atom_site_fract_x
_atom_site_fract_y
_atom_site_fract_z
_atom_site_U_iso_or_equiv
_atom_site_adp_type
_atom_site_occupancy
_atom_site_site_symmetry_order
_atom_site_calc_flag
_atom_site_refinement_flags_posn
_atom_site_refinement_flags_adp
_atom_site_refinement_flags_occupancy
_atom_site_disorder_assembly
_atom_site_disorder_group
Zn1 Zn 0.81880(4) 1.03152(4) 0.09989(3) 0.02226(12) Uani 1 1 d . . . . .
S1 S 0.54927(13) 0.25467(10) 0.65700(8) 0.0442(3) Uani 1 1 d . . . . .
O1 O -0.0300(2) 1.0508(2) 0.17771(17) 0.0293(6) Uani 1 1 d . . . . .
O2 O 0.6074(2) 1.0744(2) 0.15106(17) 0.0292(6) Uani 1 1 d . . . . .
O3 O 0.1587(3) 1.0449(2) 0.04776(17) 0.0320(6) Uani 1 1 d . . . . .
O4 O 0.1417(3) 1.0684(3) 0.53440(17) 0.0433(7) Uani 1 1 d . . . . .
H4 H 0.205681 1.046451 0.575650 0.065 Uiso 1 1 calc R U . . .
O5 O 0.6429(3) 1.0288(3) 0.32961(19) 0.0432(7) Uani 1 1 d . . . . .
O6 O 0.2573(3) 0.4331(2) 0.39491(19) 0.0406(6) Uani 1 1 d . . . . .
N1 N 0.2337(3) 0.7725(3) -0.0074(2) 0.0281(7) Uani 1 1 d . . . . .
O7 O 0.7391(3) 0.3425(3) 0.2682(2) 0.0464(7) Uani 1 1 d . . . . .
N2 N 0.8679(3) 0.8278(3) 0.1714(2) 0.0262(7) Uani 1 1 d . . . . .
N3 N 0.4524(3) 0.3677(3) 0.2636(2) 0.0315(7) Uani 1 1 d . . . . .
H3 H 0.546090 0.343225 0.248524 0.038 Uiso 1 1 calc R U . . .
N4 N 0.8365(3) 0.4074(3) 0.3940(2) 0.0354(7) Uani 1 1 d . . . . .
H4A H 0.827098 0.426573 0.461469 0.043 Uiso 1 1 calc R U . . .
C1 C 0.1821(3) 1.0639(3) 0.2333(2) 0.0186(7) Uani 1 1 d . . . . .
C2 C 0.3232(3) 1.0654(3) 0.2031(2) 0.0212(7) Uani 1 1 d . . . . .
H2 H 0.362633 1.064841 0.128472 0.025 Uiso 1 1 calc R U . . .
C3 C 0.0969(4) 1.0523(3) 0.1457(2) 0.0200(7) Uani 1 1 d . . . . .
C4 C 0.4057(3) 1.0678(3) 0.2842(2) 0.0199(7) Uani 1 1 d . . . . .
C5 C 0.1721(4) 0.6843(3) -0.0138(3) 0.0298(8) Uani 1 1 d . . . . .
H5 H 0.098730 0.706629 -0.059578 0.036 Uiso 1 1 calc R U . . .
C6 C 0.1217(4) 1.0662(3) 0.3449(2) 0.0243(8) Uani 1 1 d . . . . .
H6 H 0.027125 1.065384 0.365255 0.029 Uiso 1 1 calc R U . . .
C7 C 0.3450(4) 1.0701(3) 0.3954(2) 0.0240(8) Uani 1 1 d . . . . .
H7 H 0.399583 1.071958 0.450005 0.029 Uiso 1 1 calc R U . . .
C8 C 0.4888(4) 0.3409(3) 0.4589(3) 0.0265(8) Uani 1 1 d . . . . .
C9 C 0.5645(4) 1.0554(3) 0.2546(3) 0.0234(7) Uani 1 1 d . . . . .
C10 C 0.2042(4) 1.0696(3) 0.4253(2) 0.0255(8) Uani 1 1 d . . . . .
C11 C 0.3914(4) 0.3865(3) 0.3694(3) 0.0277(8) Uani 1 1 d . . . . .
C12 C 0.6376(4) 0.3304(3) 0.4596(3) 0.0274(8) Uani 1 1 d . . . . .
C13 C 0.4299(4) 0.3034(3) 0.5611(3) 0.0317(9) Uani 1 1 d . . . . .
H13 H 0.334242 0.304435 0.576557 0.038 Uiso 1 1 calc R U . . .
C14 C 0.3212(4) 0.5226(3) 0.1120(2) 0.0252(8) Uani 1 1 d . . . . .
C15 C 0.9221(4) 0.5674(3) 0.2655(3) 0.0308(8) Uani 1 1 d . . . . .
C16 C 0.3650(4) 0.3876(3) 0.1742(3) 0.0339(9) Uani 1 1 d . . . . .
H16A H 0.276626 0.369469 0.205121 0.041 Uiso 1 1 calc R U . . .
H16B H 0.419231 0.322935 0.121071 0.041 Uiso 1 1 calc R U . . .
C17 C 0.9566(4) 0.7754(3) 0.2496(3) 0.0319(9) Uani 1 1 d . . . . .
H17 H 1.000933 0.827658 0.272878 0.038 Uiso 1 1 calc R U . . .
C18 C 0.2118(4) 0.5613(3) 0.0441(3) 0.0304(8) Uani 1 1 d . . . . .
H18 H 0.164184 0.503613 0.037318 0.036 Uiso 1 1 calc R U . . .
C19 C 0.3866(4) 0.6137(3) 0.1181(3) 0.0337(9) Uani 1 1 d . . . . .
H19 H 0.461998 0.592597 0.161773 0.040 Uiso 1 1 calc R U . . .
C20 C 0.7399(4) 0.3609(3) 0.3643(3) 0.0308(8) Uani 1 1 d . . . . .
C21 C 0.9562(4) 0.4259(3) 0.3150(3) 0.0409(10) Uani 1 1 d . . . . .
H21A H 0.977674 0.368821 0.255328 0.049 Uiso 1 1 calc R U . . .
H21B H 1.042985 0.399778 0.352493 0.049 Uiso 1 1 calc R U . . .
C22 C 0.3398(4) 0.7358(4) 0.0592(3) 0.0370(9) Uani 1 1 d . . . . .
H22 H 0.384026 0.796030 0.065868 0.044 Uiso 1 1 calc R U . . .
C23 C 0.9865(4) 0.6476(4) 0.2982(3) 0.0360(9) Uani 1 1 d . . . . .
H23 H 1.049521 0.615768 0.352637 0.043 Uiso 1 1 calc R U . . .
C24 C 0.8028(4) 0.7507(4) 0.1423(3) 0.0359(9) Uani 1 1 d . . . . .
H24 H 0.738173 0.785576 0.089195 0.043 Uiso 1 1 calc R U . . .
C25 C 0.8266(4) 0.6231(3) 0.1869(3) 0.0366(9) Uani 1 1 d . . . . .
H25 H 0.778241 0.573995 0.164028 0.044 Uiso 1 1 calc R U . . .
C26 C 0.6820(4) 0.2848(3) 0.5628(3) 0.0380(9) Uani 1 1 d . . . . .
H26 H 0.774989 0.271857 0.579388 0.046 Uiso 1 1 calc R U . . .

loop_
_atom_site_aniso_label
_atom_site_aniso_U_11
_atom_site_aniso_U_22
_atom_site_aniso_U_33
_atom_site_aniso_U_23
_atom_site_aniso_U_13
_atom_site_aniso_U_12
Zn1 0.0175(2) 0.0346(2) 0.0171(2) -0.00044(16) -0.00401(15) -0.01178(17)
S1 0.0666(8) 0.0432(6) 0.0291(5) 0.0088(4) -0.0150(5) -0.0270(6)
O1 0.0239(14) 0.0459(15) 0.0256(12) 0.0006(11) -0.0088(10) -0.0199(12)
O2 0.0174(13) 0.0424(14) 0.0257(13) 0.0050(10) 0.0000(10) -0.0122(11)
O3 0.0378(16) 0.0499(15) 0.0151(12) -0.0043(10) -0.0051(11) -0.0219(13)
O4 0.0276(16) 0.092(2) 0.0150(12) -0.0082(13) -0.0012(11) -0.0255(15)
O5 0.0248(15) 0.079(2) 0.0302(14) -0.0058(13) -0.0104(12) -0.0203(14)
O6 0.0264(16) 0.0482(16) 0.0420(15) -0.0057(12) -0.0056(12) -0.0058(13)
N1 0.0277(18) 0.0357(17) 0.0226(15) 0.0019(12) -0.0040(13) -0.0141(15)
O7 0.0429(18) 0.0674(19) 0.0363(15) -0.0141(13) 0.0028(13) -0.0278(15)
N2 0.0256(17) 0.0329(17) 0.0215(14) -0.0029(12) -0.0045(12) -0.0111(14)
N3 0.0300(19) 0.0317(17) 0.0307(16) 0.0021(13) -0.0083(14) -0.0081(14)
N4 0.035(2) 0.0394(18) 0.0371(17) 0.0044(14) -0.0090(14) -0.0196(16)
C1 0.0206(18) 0.0215(17) 0.0160(15) 0.0005(13) -0.0054(13) -0.0095(14)
C2 0.0231(19) 0.0276(19) 0.0147(16) 0.0012(13) -0.0015(14) -0.0123(15)
C3 0.024(2) 0.0165(17) 0.0213(17) 0.0012(13) -0.0062(15) -0.0092(15)
C4 0.0166(18) 0.0205(17) 0.0214(17) 0.0017(13) -0.0027(14) -0.0062(14)
C5 0.028(2) 0.040(2) 0.0268(19) 0.0018(16) -0.0081(16) -0.0175(18)
C6 0.0187(19) 0.034(2) 0.0239(18) -0.0039(15) -0.0019(14) -0.0129(16)
C7 0.0212(19) 0.031(2) 0.0217(17) -0.0044(14) -0.0051(14) -0.0102(16)
C8 0.033(2) 0.0213(18) 0.0259(18) -0.0017(14) -0.0028(16) -0.0108(16)
C9 0.023(2) 0.0234(18) 0.0271(19) -0.0043(14) -0.0032(15) -0.0107(15)
C10 0.024(2) 0.038(2) 0.0149(16) -0.0052(14) -0.0006(14) -0.0122(17)
C11 0.031(2) 0.0211(19) 0.032(2) -0.0014(15) -0.0044(17) -0.0104(17)
C12 0.030(2) 0.0210(18) 0.0328(19) -0.0002(15) -0.0081(16) -0.0098(16)
C13 0.034(2) 0.029(2) 0.032(2) -0.0018(15) -0.0026(17) -0.0114(17)
C14 0.027(2) 0.0289(19) 0.0194(17) -0.0015(14) -0.0007(15) -0.0111(16)
C15 0.021(2) 0.031(2) 0.037(2) -0.0012(16) 0.0008(16) -0.0067(16)
C16 0.036(2) 0.034(2) 0.030(2) 0.0021(16) -0.0128(17) -0.0094(18)
C17 0.033(2) 0.036(2) 0.0271(19) -0.0029(16) -0.0076(16) -0.0115(18)
C18 0.036(2) 0.032(2) 0.0282(19) -0.0011(16) -0.0090(17) -0.0169(18)
C19 0.033(2) 0.038(2) 0.032(2) 0.0045(17) -0.0177(17) -0.0118(18)
C20 0.028(2) 0.025(2) 0.037(2) -0.0003(16) -0.0071(17) -0.0067(17)
C21 0.031(2) 0.034(2) 0.058(3) -0.0022(19) -0.0019(19) -0.0136(19)
C22 0.041(2) 0.041(2) 0.038(2) 0.0069(18) -0.0185(18) -0.022(2)
C23 0.033(2) 0.040(2) 0.035(2) 0.0036(17) -0.0155(17) -0.0101(19)
C24 0.036(2) 0.046(2) 0.032(2) 0.0047(18) -0.0145(17) -0.020(2)
C25 0.039(2) 0.039(2) 0.041(2) -0.0011(18) -0.0086(18) -0.0224(19)
C26 0.042(3) 0.034(2) 0.042(2) 0.0048(17) -0.0179(19) -0.0169(19)

loop_
_atom_type_symbol
_atom_type_description
_atom_type_scat_dispersion_real
_atom_type_scat_dispersion_imag
_atom_type_scat_source
C C 0.0033 0.0016 'International Tables Vol C Tables 4.2.6.8 and 6.1.1.4'
H H 0.0000 0.0000 'International Tables Vol C Tables 4.2.6.8 and 6.1.1.4'
N N 0.0061 0.0033 'International Tables Vol C Tables 4.2.6.8 and 6.1.1.4'
O O 0.0106 0.0060 'International Tables Vol C Tables 4.2.6.8 and 6.1.1.4'
S S 0.1246 0.1234 'International Tables Vol C Tables 4.2.6.8 and 6.1.1.4'
Zn Zn 0.2839 1.4301 'International Tables Vol C Tables 4.2.6.8 and 6.1.1.4'

loop_
_geom_angle_atom_site_label_1
_geom_angle_atom_site_label_2
_geom_angle_atom_site_label_3
_geom_angle
_geom_angle_site_symmetry_1
_geom_angle_site_symmetry_3
_geom_angle_publ_flag
O1 Zn1 O3 129.41(9) 1_655 2_675 ?
O1 Zn1 N1 95.12(10) 1_655 2_675 ?
O1 Zn1 N2 90.78(10) 1_655 . ?
O2 Zn1 O1 128.32(9) . 1_655 ?
O2 Zn1 O3 102.21(9) . 2_675 ?
O2 Zn1 N1 88.56(9) . 2_675 ?
O2 Zn1 N2 91.57(10) . . ?
O3 Zn1 N1 87.67(9) 2_675 2_675 ?
O3 Zn1 N2 84.86(9) 2_675 . ?
N2 Zn1 N1 172.37(10) . 2_675 ?
C26 S1 C13 91.63(17) . . ?
C3 O1 Zn1 133.2(2) . 1_455 ?
C9 O2 Zn1 119.6(2) . . ?
C3 O3 Zn1 145.6(2) . 2_675 ?
C10 O4 H4 109.5 . . ?
C5 N1 Zn1 125.5(2) . 2_675 ?
C5 N1 C22 116.4(3) . . ?
C22 N1 Zn1 118.1(2) . 2_675 ?
C17 N2 Zn1 122.5(2) . . ?
C17 N2 C24 116.4(3) . . ?
C24 N2 Zn1 121.0(2) . . ?
C11 N3 H3 119.1 . . ?
C11 N3 C16 121.8(3) . . ?
C16 N3 H3 119.1 . . ?
C20 N4 H4A 119.1 . . ?
C20 N4 C21 121.9(3) . . ?
C21 N4 H4A 119.1 . . ?
C2 C1 C3 119.9(3) . . ?
C2 C1 C6 120.2(3) . . ?
C6 C1 C3 119.8(3) . . ?
C1 C2 H2 119.9 . . ?
C1 C2 C4 120.2(3) . . ?
C4 C2 H2 119.9 . . ?
O1 C3 C1 117.2(3) . . ?
O3 C3 O1 125.7(3) . . ?
O3 C3 C1 117.1(3) . . ?
C2 C4 C9 121.0(3) . . ?
C7 C4 C2 119.4(3) . . ?
C7 C4 C9 119.4(3) . . ?
N1 C5 H5 118.4 . . ?
N1 C5 C18 123.1(3) . . ?
C18 C5 H5 118.4 . . ?
C1 C6 H6 120.3 . . ?
C10 C6 C1 119.3(3) . . ?
C10 C6 H6 120.3 . . ?
C4 C7 H7 119.8 . . ?
C10 C7 C4 120.4(3) . . ?
C10 C7 H7 119.8 . . ?
C12 C8 C11 131.9(3) . . ?
C13 C8 C11 116.7(3) . . ?
C13 C8 C12 111.4(3) . . ?
O2 C9 C4 116.2(3) . . ?
O5 C9 O2 124.6(3) . . ?
O5 C9 C4 119.2(3) . . ?
O4 C10 C6 117.3(3) . . ?
O4 C10 C7 122.2(3) . . ?
C7 C10 C6 120.5(3) . . ?
O6 C11 N3 122.1(3) . . ?
O6 C11 C8 119.4(3) . . ?
N3 C11 C8 118.3(3) . . ?
C8 C12 C20 127.8(3) . . ?
C26 C12 C8 111.3(3) . . ?
C26 C12 C20 121.0(3) . . ?
S1 C13 H13 123.5 . . ?
C8 C13 S1 113.0(3) . . ?
C8 C13 H13 123.5 . . ?
C18 C14 C16 120.5(3) . . ?
C18 C14 C19 116.3(3) . . ?
C19 C14 C16 123.2(3) . . ?
C23 C15 C21 120.7(3) . . ?
C25 C15 C21 122.6(3) . . ?
C25 C15 C23 116.7(3) . . ?
N3 C16 C14 116.3(3) . . ?
N3 C16 H16A 108.2 . . ?
N3 C16 H16B 108.2 . . ?
C14 C16 H16A 108.2 . . ?
C14 C16 H16B 108.2 . . ?
H16A C16 H16B 107.4 . . ?
N2 C17 H17 118.2 . . ?
N2 C17 C23 123.6(3) . . ?
C23 C17 H17 118.2 . . ?
C5 C18 C14 120.7(3) . . ?
C5 C18 H18 119.6 . . ?
C14 C18 H18 119.6 . . ?
C14 C19 H19 120.1 . . ?
C22 C19 C14 119.8(3) . . ?
C22 C19 H19 120.1 . . ?
O7 C20 N4 122.5(3) . . ?
O7 C20 C12 123.2(3) . . ?
N4 C20 C12 114.3(3) . . ?
N4 C21 C15 112.7(3) . . ?
N4 C21 H21A 109.1 . . ?
N4 C21 H21B 109.1 . . ?
C15 C21 H21A 109.1 . . ?
C15 C21 H21B 109.1 . . ?
H21A C21 H21B 107.8 . . ?
N1 C22 C19 123.6(3) . . ?
N1 C22 H22 118.2 . . ?
C19 C22 H22 118.2 . . ?
C15 C23 H23 120.2 . . ?
C17 C23 C15 119.6(3) . . ?
C17 C23 H23 120.2 . . ?
N2 C24 H24 118.3 . . ?
N2 C24 C25 123.4(3) . . ?
C25 C24 H24 118.3 . . ?
C15 C25 H25 119.9 . . ?
C24 C25 C15 120.2(3) . . ?
C24 C25 H25 119.9 . . ?
S1 C26 H26 123.6 . . ?
C12 C26 S1 112.7(3) . . ?
C12 C26 H26 123.6 . . ?

loop_
_geom_bond_atom_site_label_1
_geom_bond_atom_site_label_2
_geom_bond_distance
_geom_bond_site_symmetry_2
_geom_bond_publ_flag
Zn1 O1 1.983(2) 1_655 ?
Zn1 O2 1.979(2) . ?
Zn1 O3 2.034(2) 2_675 ?
Zn1 N1 2.196(3) 2_675 ?
Zn1 N2 2.179(3) . ?
S1 C13 1.694(4) . ?
S1 C26 1.692(4) . ?
O1 C3 1.256(4) . ?
O2 C9 1.279(3) . ?
O3 C3 1.249(3) . ?
O4 H4 0.8200 . ?
O4 C10 1.373(3) . ?
O5 C9 1.232(4) . ?
O6 C11 1.237(4) . ?
N1 C5 1.328(4) . ?
N1 C22 1.343(4) . ?
O7 C20 1.218(4) . ?
N2 C17 1.329(4) . ?
N2 C24 1.339(4) . ?
N3 H3 0.8600 . ?
N3 C11 1.341(4) . ?
N3 C16 1.447(4) . ?
N4 H4A 0.8600 . ?
N4 C20 1.347(4) . ?
N4 C21 1.455(4) . ?
C1 C2 1.388(4) . ?
C1 C3 1.509(4) . ?
C1 C6 1.394(4) . ?
C2 H2 0.9300 . ?
C2 C4 1.390(4) . ?
C4 C7 1.390(4) . ?
C4 C9 1.512(4) . ?
C5 H5 0.9300 . ?
C5 C18 1.377(4) . ?
C6 H6 0.9300 . ?
C6 C10 1.388(4) . ?
C7 H7 0.9300 . ?
C7 C10 1.381(4) . ?
C8 C11 1.488(4) . ?
C8 C12 1.434(5) . ?
C8 C13 1.362(4) . ?
C12 C20 1.496(5) . ?
C12 C26 1.370(4) . ?
C13 H13 0.9300 . ?
C14 C16 1.505(4) . ?
C14 C18 1.380(4) . ?
C14 C19 1.382(4) . ?
C15 C21 1.512(4) . ?
C15 C23 1.384(5) . ?
C15 C25 1.378(5) . ?
C16 H16A 0.9700 . ?
C16 H16B 0.9700 . ?
C17 H17 0.9300 . ?
C17 C23 1.381(4) . ?
C18 H18 0.9300 . ?
C19 H19 0.9300 . ?
C19 C22 1.378(4) . ?
C21 H21A 0.9700 . ?
C21 H21B 0.9700 . ?
C22 H22 0.9300 . ?
C23 H23 0.9300 . ?
C24 H24 0.9300 . ?
C24 C25 1.371(5) . ?
C25 H25 0.9300 . ?
C26 H26 0.9300 . ?

loop_
_geom_torsion_atom_site_label_1
_geom_torsion_atom_site_label_2
_geom_torsion_atom_site_label_3
_geom_torsion_atom_site_label_4
_geom_torsion
_geom_torsion_site_symmetry_1
_geom_torsion_site_symmetry_2
_geom_torsion_site_symmetry_3
_geom_torsion_site_symmetry_4
_geom_torsion_publ_flag
Zn1 O1 C3 O3 2.4(5) 1_455 . . . ?
Zn1 O1 C3 C1 -177.57(19) 1_455 . . . ?
Zn1 O2 C9 O5 10.6(4) . . . . ?
Zn1 O2 C9 C4 -169.75(19) . . . . ?
Zn1 O3 C3 O1 -32.7(6) 2_675 . . . ?
Zn1 O3 C3 C1 147.3(3) 2_675 . . . ?
Zn1 N1 C5 C18 178.4(2) 2_675 . . . ?
Zn1 N1 C22 C19 -177.4(3) 2_675 . . . ?
Zn1 N2 C17 C23 178.3(3) . . . . ?
Zn1 N2 C24 C25 -178.2(3) . . . . ?
N1 C5 C18 C14 -0.8(5) . . . . ?
N2 C17 C23 C15 0.0(5) . . . . ?
N2 C24 C25 C15 -0.3(6) . . . . ?
C1 C2 C4 C7 -0.7(5) . . . . ?
C1 C2 C4 C9 173.7(3) . . . . ?
C1 C6 C10 O4 -178.4(3) . . . . ?
C1 C6 C10 C7 -0.4(5) . . . . ?
C2 C1 C3 O1 179.7(3) . . . . ?
C2 C1 C3 O3 -0.3(4) . . . . ?
C2 C1 C6 C10 -0.1(5) . . . . ?
C2 C4 C7 C10 0.2(5) . . . . ?
C2 C4 C9 O2 16.1(4) . . . . ?
C2 C4 C9 O5 -164.2(3) . . . . ?
C3 C1 C2 C4 -176.0(3) . . . . ?
C3 C1 C6 C10 176.5(3) . . . . ?
C4 C7 C10 O4 178.2(3) . . . . ?
C4 C7 C10 C6 0.3(5) . . . . ?
C5 N1 C22 C19 0.7(5) . . . . ?
C6 C1 C2 C4 0.7(5) . . . . ?
C6 C1 C3 O1 3.0(4) . . . . ?
C6 C1 C3 O3 -177.0(3) . . . . ?
C7 C4 C9 O2 -169.5(3) . . . . ?
C7 C4 C9 O5 10.2(5) . . . . ?
C8 C12 C20 O7 -34.0(5) . . . . ?
C8 C12 C20 N4 147.7(3) . . . . ?
C8 C12 C26 S1 0.2(4) . . . . ?
C9 C4 C7 C10 -174.3(3) . . . . ?
C11 N3 C16 C14 92.9(4) . . . . ?
C11 C8 C12 C20 -1.8(6) . . . . ?
C11 C8 C12 C26 179.0(3) . . . . ?
C11 C8 C13 S1 -179.5(2) . . . . ?
C12 C8 C11 O6 -153.2(3) . . . . ?
C12 C8 C11 N3 30.9(5) . . . . ?
C12 C8 C13 S1 -0.5(4) . . . . ?
C13 S1 C26 C12 -0.4(3) . . . . ?
C13 C8 C11 O6 25.5(4) . . . . ?
C13 C8 C11 N3 -150.4(3) . . . . ?
C13 C8 C12 C20 179.4(3) . . . . ?
C13 C8 C12 C26 0.2(4) . . . . ?
C14 C19 C22 N1 -1.4(6) . . . . ?
C16 N3 C11 O6 -6.7(5) . . . . ?
C16 N3 C11 C8 169.1(3) . . . . ?
C16 C14 C18 C5 -179.4(3) . . . . ?
C16 C14 C19 C22 -179.6(3) . . . . ?
C17 N2 C24 C25 -1.6(5) . . . . ?
C18 C14 C16 N3 -164.9(3) . . . . ?
C18 C14 C19 C22 0.9(5) . . . . ?
C19 C14 C16 N3 15.6(5) . . . . ?
C19 C14 C18 C5 0.1(5) . . . . ?
C20 N4 C21 C15 97.8(4) . . . . ?
C20 C12 C26 S1 -179.1(2) . . . . ?
C21 N4 C20 O7 -6.5(5) . . . . ?
C21 N4 C20 C12 171.8(3) . . . . ?
C21 C15 C23 C17 178.3(3) . . . . ?
C21 C15 C25 C24 -178.1(3) . . . . ?
C22 N1 C5 C18 0.4(5) . . . . ?
C23 C15 C21 N4 106.2(4) . . . . ?
C23 C15 C25 C24 2.1(5) . . . . ?
C24 N2 C17 C23 1.8(5) . . . . ?
C25 C15 C21 N4 -73.6(4) . . . . ?
C25 C15 C23 C17 -1.9(5) . . . . ?
C26 S1 C13 C8 0.6(3) . . . . ?
C26 C12 C20 O7 145.1(4) . . . . ?
C26 C12 C20 N4 -33.1(5) . . . . ?
